data_7704315
loop_
_publ_author_name
'Lai, Ya-Liang'
'Wang, Xue-Zhi'
'Dai, Rui-Rong'
'Huang, Yong-Liang'
'Zhou, Xian-Chao'
'Zhou, Xiao-Ping'
'Li, Dan'

_publ_section_title
;
 Self-assembly of mixed-valence and heterometallic metallocycles:
 efficient catalysts for the oxidation of alcohols to aldehydes in ambient
 air.
;
_journal_issue 22
_journal_name_full 'Dalton transactions (Cambridge, England : 2003)'
_journal_page_first 7304
_journal_page_last 7308
_journal_paper_doi 10.1039/d0dt01340d
_journal_volume 49
_journal_year 2020
_chemical_formula_sum 'C33 H36 Ag3 Cu3 N21 O9'
_chemical_formula_weight 1385.06
_space_group_crystal_system triclinic
_space_group_IT_number 2
_space_group_name_Hall '-P 1'
_space_group_name_H-M_alt 'P -1'
_atom_sites_solution_hydrogens geom
_audit_creation_method SHELXL-2018/3
_audit_update_record
;
2020-02-05 deposited with the CCDC.	2020-05-04 downloaded from the CCDC.
;
_cell_angle_alpha 106.568(2)
_cell_angle_beta 94.899(2)
_cell_angle_gamma 107.855(2)
_cell_formula_units_Z 2
_cell_length_a 9.5892(3)
_cell_length_b 14.4378(3)
_cell_length_c 17.4445(3)
_cell_measurement_reflns_used 9109
_cell_measurement_temperature 100.00(13)
_cell_measurement_theta_max 75.0650
_cell_measurement_theta_min 3.3750
_cell_volume 2163.47(10)
_computing_structure_refinement 'SHELXL-2018/3 (Sheldrick, 2018)'
_computing_structure_solution 'SHELXT 2014/5 (Sheldrick, 2014)'
_diffrn_ambient_temperature 100.00(13)
_diffrn_detector_area_resol_mean 10
_diffrn_measured_fraction_theta_full 0.995
_diffrn_measured_fraction_theta_max 0.952
_diffrn_measurement_device_type 'XtaLAB AFC12 (RINC): Kappa single'
_diffrn_measurement_method '\w scans'
_diffrn_radiation_type CuK\a
_diffrn_radiation_wavelength 1.54184
_diffrn_reflns_av_R_equivalents 0.0549
_diffrn_reflns_av_unetI/netI 0.0597
_diffrn_reflns_Laue_measured_fraction_full 0.995
_diffrn_reflns_Laue_measured_fraction_max 0.952
_diffrn_reflns_limit_h_max 12
_diffrn_reflns_limit_h_min -10
_diffrn_reflns_limit_k_max 11
_diffrn_reflns_limit_k_min -18
_diffrn_reflns_limit_l_max 21
_diffrn_reflns_limit_l_min -21
_diffrn_reflns_number 20290
_diffrn_reflns_point_group_measured_fraction_full 0.995
_diffrn_reflns_point_group_measured_fraction_max 0.952
_diffrn_reflns_theta_full 67.684
_diffrn_reflns_theta_max 78.028
_diffrn_reflns_theta_min 3.405
_diffrn_source 'Rotating-anode X-ray tube (dual wavelength)'
_exptl_absorpt_coefficient_mu 12.976
_exptl_absorpt_correction_T_max 1
_exptl_absorpt_correction_T_min 0.62869
_exptl_absorpt_correction_type multi-scan
_exptl_crystal_colour blue
_exptl_crystal_density_diffrn 2.126
_exptl_crystal_description block
_exptl_crystal_F_000 1362
_exptl_crystal_size_max 0.020
_exptl_crystal_size_mid 0.020
_exptl_crystal_size_min 0.020
_refine_diff_density_max 3.167
_refine_diff_density_min -1.811
_refine_diff_density_rms 0.221
_refine_ls_extinction_method none
_refine_ls_goodness_of_fit_ref 1.142
_refine_ls_hydrogen_treatment constr
_refine_ls_matrix_type full
_refine_ls_number_parameters 616
_refine_ls_number_reflns 8817
_refine_ls_number_restraints 1
_refine_ls_restrained_S_all 1.142
_refine_ls_R_factor_all 0.0746
_refine_ls_R_factor_gt 0.0694
_refine_ls_shift/su_max 0.001
_refine_ls_shift/su_mean 0.000
_refine_ls_structure_factor_coef Fsqd
_refine_ls_weighting_details 'w=1/[\s^2^(Fo^2^)+(0.1276P)^2^+4.6755P] where P=(Fo^2^+2Fc^2^)/3'
_refine_ls_weighting_scheme calc
_refine_ls_wR_factor_gt 0.1968
_refine_ls_wR_factor_ref 0.2015
_reflns_Friedel_coverage 0.000
_reflns_number_gt 7828
_reflns_number_total 8817
_reflns_threshold_expression 'I > 2\s(I)'
_cod_data_source_file d0dt01340d2.cif
_cod_data_source_block 4
_cod_depositor_comments 'Adding full bibliography for 7704312--7704315.cif.'
_cod_database_code 7704315
_shelx_shelxl_version_number 2018/3
_shelx_space_group_comment
;
The symmetry employed for this shelxl refinement is uniquely defined
by the following loop, which should always be used as a source of
symmetry information in preference to the above space-group names.
They are only intended as comments.
;
_shelx_estimated_absorpt_t_min 0.781
_shelx_estimated_absorpt_t_max 0.781

loop_
_space_group_symop_operation_xyz
'x, y, z'
'-x, -y, -z'

loop_
_atom_site_label
_atom_site_type_symbol
_atom_site_fract_x
_atom_site_fract_y
_atom_site_fract_z
_atom_site_U_iso_or_equiv
_atom_site_adp_type
_atom_site_occupancy
_atom_site_site_symmetry_order
_atom_site_calc_flag
_atom_site_refinement_flags_posn
_atom_site_refinement_flags_adp
_atom_site_refinement_flags_occupancy
_atom_site_disorder_assembly
_atom_site_disorder_group
Ag01 Ag 0.03104(6) 0.53040(3) 0.41606(3) 0.03373(16) Uani 1 1 d . . . . .
Ag02 Ag 0.36160(6) 0.82633(4) 0.91734(3) 0.03478(16) Uani 1 1 d . . . . .
Ag03 Ag 0.65758(6) 0.36392(4) 0.65627(3) 0.03927(17) Uani 1 1 d . . . . .
Cu04 Cu 0.06698(11) 0.94928(7) 0.65135(6) 0.0278(2) Uani 1 1 d . . . . .
Cu05 Cu 0.71463(11) 0.57661(7) 1.02508(6) 0.0281(2) Uani 1 1 d . . . . .
Cu06 Cu 0.34880(12) 0.21668(8) 0.29310(6) 0.0344(3) Uani 1 1 d . . . . .
O007 O 0.9464(5) 0.7162(3) 1.0639(3) 0.0286(9) Uani 1 1 d . . . . .
O008 O 0.2967(5) 1.0383(3) 0.6155(3) 0.0307(9) Uani 1 1 d . . . . .
O009 O 0.3504(6) 1.2061(4) 0.6608(3) 0.0372(11) Uani 1 1 d . . . . .
O00A O 0.9139(7) 0.8319(4) 1.0130(3) 0.0398(12) Uani 1 1 d . . . . .
N00B N 0.0761(6) 1.0793(4) 0.7333(3) 0.0266(10) Uani 1 1 d . . . . .
N00C N 0.5955(6) 0.6613(4) 1.0055(3) 0.0283(11) Uani 1 1 d . . . . .
N00D N 0.0218(6) 0.8128(4) 0.5705(3) 0.0300(11) Uani 1 1 d . . . . .
N00E N 0.1728(6) 0.9326(4) 0.7466(3) 0.0267(10) Uani 1 1 d . . . . .
N00F N 0.1098(7) 0.4195(4) 0.3476(4) 0.0337(12) Uani 1 1 d . . . . .
N00G N 0.6630(6) 0.6145(4) 1.1357(3) 0.0279(11) Uani 1 1 d . . . . .
O00H O 0.5413(7) 0.3150(5) 0.2460(4) 0.0478(13) Uani 1 1 d . . . . .
N00I N 0.5799(7) 0.2898(5) 0.5311(4) 0.0376(13) Uani 1 1 d . . . . .
N00J N 0.7265(7) 0.4243(5) 0.7825(4) 0.0353(12) Uani 1 1 d . . . . .
N00K N 0.7384(6) 0.5123(4) 0.9121(4) 0.0298(11) Uani 1 1 d . . . . .
N00L N -0.1002(6) 0.9536(4) 0.5756(3) 0.0293(11) Uani 1 1 d . . . . .
N00M N -0.0197(7) 0.6571(4) 0.4822(4) 0.0331(12) Uani 1 1 d . . . . .
N00N N 0.4131(6) 0.0932(4) 0.2709(4) 0.0315(12) Uani 1 1 d . . . . .
N00O N 0.4635(7) 0.2517(5) 0.4042(4) 0.0383(14) Uani 1 1 d . . . . .
N00P N 0.2357(6) 0.3108(4) 0.3165(4) 0.0340(12) Uani 1 1 d . . . . .
N00Q N 0.8047(6) 0.4784(4) 1.0491(3) 0.0308(12) Uani 1 1 d . . . . .
N00R N 0.4755(6) 0.7628(4) 0.9821(4) 0.0312(12) Uani 1 1 d . . . . .
O00S O 0.6137(8) 0.4636(4) 0.3395(5) 0.0588(17) Uani 1 1 d . . . . .
N00T N 0.2652(6) 0.8985(4) 0.8526(4) 0.0308(11) Uani 1 1 d . . . . .
N00U N 0.2106(7) 0.1585(4) 0.1844(4) 0.0333(12) Uani 1 1 d . . . . .
O00V O 1.0641(8) 0.7543(6) 0.9690(4) 0.0572(17) Uani 1 1 d . . . . .
N00W N 0.9775(8) 0.7687(4) 1.0154(4) 0.0378(13) Uani 1 1 d . . . . .
N00X N 0.3888(11) 1.1285(6) 0.6579(8) 0.089(2) Uani 1 1 d . U . . .
C00Y C 0.5892(7) 0.6767(5) 1.1462(4) 0.0291(13) Uani 1 1 d . . . . .
H00Y H 0.561565 0.701533 1.195717 0.035 Uiso 1 1 calc R U . . .
N00Z N 0.6404(8) 0.3861(5) 0.3038(4) 0.0425(15) Uani 1 1 d . . . . .
C010 C 0.5521(8) 0.7055(5) 1.0771(4) 0.0297(13) Uani 1 1 d . . . . .
C011 C 0.1839(7) 1.0103(4) 0.8167(4) 0.0256(12) Uani 1 1 d . . . . .
C012 C -0.1688(8) 0.8660(5) 0.5181(4) 0.0320(13) Uani 1 1 d . . . . .
H012 H -0.255686 0.854331 0.483069 0.038 Uiso 1 1 calc R U . . .
C013 C -0.1020(8) 0.7888(5) 0.5123(4) 0.0322(14) Uani 1 1 d . . . . .
O014 O 0.7592(7) 0.3749(6) 0.3234(5) 0.069(2) Uani 1 1 d . . . . .
C015 C 0.2394(8) 0.9889(5) 0.8825(4) 0.0316(13) Uani 1 1 d . . . . .
H015 H 0.256342 1.028618 0.936977 0.038 Uiso 1 1 calc R U . . .
C016 C 0.1329(7) 1.0912(5) 0.8068(4) 0.0282(13) Uani 1 1 d . . . . .
H016 H 0.140508 1.148394 0.850618 0.034 Uiso 1 1 calc R U . . .
C017 C 0.2222(7) 0.8675(5) 0.7713(4) 0.0293(13) Uani 1 1 d . . . . .
H017 H 0.226645 0.806884 0.736126 0.035 Uiso 1 1 calc R U . . .
C018 C 0.0664(8) 0.7314(5) 0.5495(4) 0.0306(13) Uani 1 1 d . . . . .
H018 H 0.148658 0.727019 0.578694 0.037 Uiso 1 1 calc R U . . .
C019 C 0.4788(8) 0.7685(5) 1.0623(4) 0.0326(14) Uani 1 1 d . . . . .
H019 H 0.438701 0.807988 1.099730 0.039 Uiso 1 1 calc R U . . .
C01A C 0.1285(8) 0.2892(5) 0.2488(4) 0.0309(13) Uani 1 1 d . . . . .
C01B C 0.7904(8) 0.4311(5) 0.9097(4) 0.0322(14) Uani 1 1 d . . . . .
C01C C 0.1195(7) 0.2059(5) 0.1799(4) 0.0299(13) Uani 1 1 d . . . . .
H01C H 0.049478 0.186292 0.132695 0.036 Uiso 1 1 calc R U . . .
C01D C 0.0180(8) 1.1565(5) 0.7171(5) 0.0329(14) Uani 1 1 d . . . . .
H01A H 0.081444 1.192787 0.686798 0.040 Uiso 1 1 calc R U . . .
H01B H 0.019877 1.206483 0.768326 0.040 Uiso 1 1 calc R U . . .
C01E C 0.5477(8) 0.6981(5) 0.9515(4) 0.0309(13) Uani 1 1 d . . . . .
H01E H 0.562375 0.681059 0.897968 0.037 Uiso 1 1 calc R U . . .
C01F C 0.2185(8) 0.3887(5) 0.3727(4) 0.0305(13) Uani 1 1 d . . . . .
H01F H 0.276753 0.419179 0.424705 0.037 Uiso 1 1 calc R U . . .
C01G C -0.1282(8) 0.6926(5) 0.4576(4) 0.0319(14) Uani 1 1 d . . . . .
H01G H -0.204999 0.657807 0.412312 0.038 Uiso 1 1 calc R U . . .
C01H C 0.7002(8) 0.5774(5) 1.2022(4) 0.0328(14) Uani 1 1 d . . . . .
H01D H 0.621580 0.513802 1.197572 0.039 Uiso 1 1 calc R U . . .
H01H H 0.706670 0.627946 1.254056 0.039 Uiso 1 1 calc R U . . .
C01I C 0.7802(8) 0.3782(6) 0.8306(5) 0.0361(15) Uani 1 1 d . . . . .
H01I H 0.805744 0.319646 0.811836 0.043 Uiso 1 1 calc R U . . .
C01J C 0.5152(8) 0.1729(5) 0.4086(5) 0.0349(14) Uani 1 1 d . . . . .
C01K C 0.0529(7) 0.3570(5) 0.2696(4) 0.0284(12) Uani 1 1 d . . . . .
H01K H -0.024816 0.359556 0.235506 0.034 Uiso 1 1 calc R U . . .
C01L C -0.1541(8) 1.0402(5) 0.5820(4) 0.0333(14) Uani 1 1 d . . . . .
H01J H -0.258091 1.013191 0.555499 0.040 Uiso 1 1 calc R U . . .
H01L H -0.098119 1.082977 0.553223 0.040 Uiso 1 1 calc R U . . .
C01M C -0.1394(8) 1.1062(5) 0.6691(4) 0.0309(13) Uani 1 1 d . . . . .
H01M H -0.180579 1.159626 0.668624 0.037 Uiso 1 1 calc R U . . .
H01N H -0.198881 1.063707 0.696962 0.037 Uiso 1 1 calc R U . . .
C01N C 0.8282(8) 0.4176(5) 0.9861(5) 0.0339(14) Uani 1 1 d . . . . .
H01O H 0.867849 0.367438 0.989788 0.041 Uiso 1 1 calc R U . . .
C01O C 0.7042(8) 0.5051(5) 0.8351(4) 0.0326(13) Uani 1 1 d . . . . .
H01P H 0.668513 0.550899 0.818765 0.039 Uiso 1 1 calc R U . . .
C01P C 0.3862(8) 0.0120(5) 0.1926(5) 0.0353(15) Uani 1 1 d . . . . .
H01Q H 0.392176 -0.049679 0.202327 0.042 Uiso 1 1 calc R U . . .
H01R H 0.463567 0.033994 0.162617 0.042 Uiso 1 1 calc R U . . .
C01Q C 0.5869(9) 0.1979(6) 0.4866(5) 0.0396(16) Uani 1 1 d . . . . .
H01S H 0.632713 0.158641 0.505950 0.048 Uiso 1 1 calc R U . . .
C01R C 0.4891(8) 0.0908(5) 0.3341(5) 0.0349(14) Uani 1 1 d . . . . .
H01T H 0.525752 0.037579 0.331556 0.042 Uiso 1 1 calc R U . . .
C01S C 0.5065(9) 0.3189(6) 0.4786(5) 0.0429(18) Uani 1 1 d . . . . .
H01U H 0.487790 0.380523 0.493278 0.051 Uiso 1 1 calc R U . . .
C01T C 0.8495(8) 0.5586(5) 1.1995(5) 0.0369(15) Uani 1 1 d . . . . .
H01V H 0.923888 0.619101 1.195310 0.044 Uiso 1 1 calc R U . . .
H01W H 0.881914 0.549642 1.250272 0.044 Uiso 1 1 calc R U . . .
C01U C 0.8416(8) 0.4662(5) 1.1300(4) 0.0347(15) Uani 1 1 d . . . . .
H01X H 0.936858 0.455776 1.134454 0.042 Uiso 1 1 calc R U . . .
H01Y H 0.766299 0.405537 1.133360 0.042 Uiso 1 1 calc R U . . .
C01V C 0.2116(9) 0.0720(5) 0.1163(5) 0.0388(16) Uani 1 1 d . . . . .
H01Z H 0.289675 0.096900 0.087706 0.047 Uiso 1 1 calc R U . . .
H H 0.117046 0.044928 0.078646 0.047 Uiso 1 1 calc R U . . .
C01X C 0.2360(10) -0.0132(7) 0.1417(6) 0.0491(19) Uani 1 1 d . . . . .
H01 H 0.221738 -0.070887 0.092921 0.059 Uiso 1 1 calc R U . . .
HA H 0.159711 -0.035729 0.172077 0.059 Uiso 1 1 calc R U . . .
O1 O 0.5013(9) 1.1422(5) 0.7003(6) 0.089(2) Uani 1 1 d . U . . .

loop_
_atom_site_aniso_label
_atom_site_aniso_U_11
_atom_site_aniso_U_22
_atom_site_aniso_U_33
_atom_site_aniso_U_23
_atom_site_aniso_U_13
_atom_site_aniso_U_12
Ag01 0.0423(3) 0.0253(2) 0.0304(3) 0.0018(2) -0.0037(2) 0.0170(2)
Ag02 0.0376(3) 0.0257(2) 0.0373(3) 0.0102(2) -0.0108(2) 0.01076(19)
Ag03 0.0373(3) 0.0406(3) 0.0285(3) -0.0019(2) -0.0068(2) 0.0137(2)
Cu04 0.0329(5) 0.0217(4) 0.0244(5) 0.0008(4) -0.0071(4) 0.0130(4)
Cu05 0.0327(5) 0.0230(4) 0.0269(5) 0.0047(4) -0.0038(4) 0.0131(4)
Cu06 0.0357(5) 0.0282(5) 0.0304(5) -0.0038(4) -0.0111(4) 0.0160(4)
O007 0.033(2) 0.0213(19) 0.026(2) 0.0044(17) -0.0063(18) 0.0080(17)
O008 0.038(3) 0.022(2) 0.024(2) 0.0010(17) -0.0053(19) 0.0096(18)
O009 0.057(3) 0.028(2) 0.027(2) 0.0048(19) -0.004(2) 0.022(2)
O00A 0.061(3) 0.039(3) 0.027(2) 0.008(2) 0.000(2) 0.033(2)
N00B 0.029(3) 0.021(2) 0.031(3) 0.008(2) 0.000(2) 0.012(2)
N00C 0.032(3) 0.025(2) 0.026(3) 0.005(2) -0.004(2) 0.011(2)
N00D 0.033(3) 0.024(2) 0.029(3) 0.003(2) -0.006(2) 0.013(2)
N00E 0.029(3) 0.018(2) 0.028(3) 0.001(2) -0.005(2) 0.0101(19)
N00F 0.042(3) 0.028(3) 0.033(3) 0.008(2) 0.003(2) 0.018(2)
N00G 0.030(3) 0.021(2) 0.029(3) 0.005(2) -0.004(2) 0.008(2)
O00H 0.047(3) 0.046(3) 0.035(3) 0.008(2) -0.008(2) 0.004(2)
N00I 0.039(3) 0.038(3) 0.025(3) -0.005(2) -0.009(2) 0.017(3)
N00J 0.041(3) 0.033(3) 0.022(3) 0.000(2) -0.004(2) 0.011(2)
N00K 0.032(3) 0.025(2) 0.030(3) 0.006(2) -0.001(2) 0.012(2)
N00L 0.035(3) 0.026(2) 0.026(3) 0.005(2) -0.003(2) 0.014(2)
N00M 0.036(3) 0.026(3) 0.031(3) -0.004(2) -0.006(2) 0.017(2)
N00N 0.033(3) 0.026(3) 0.028(3) 0.000(2) -0.003(2) 0.009(2)
N00O 0.041(3) 0.032(3) 0.034(3) -0.002(2) -0.009(3) 0.018(2)
N00P 0.031(3) 0.029(3) 0.033(3) 0.000(2) -0.009(2) 0.012(2)
N00Q 0.036(3) 0.022(2) 0.026(3) 0.000(2) -0.012(2) 0.010(2)
N00R 0.032(3) 0.023(2) 0.030(3) 0.003(2) -0.010(2) 0.007(2)
O00S 0.066(4) 0.033(3) 0.072(5) 0.007(3) 0.000(3) 0.022(3)
N00T 0.035(3) 0.023(2) 0.031(3) 0.007(2) -0.006(2) 0.010(2)
N00U 0.034(3) 0.029(3) 0.027(3) -0.003(2) -0.009(2) 0.012(2)
O00V 0.063(4) 0.077(4) 0.069(4) 0.046(4) 0.031(3) 0.050(4)
N00W 0.047(4) 0.024(3) 0.038(3) 0.006(2) 0.001(3) 0.013(2)
N00X 0.073(4) 0.035(2) 0.125(6) -0.008(3) -0.058(4) 0.023(2)
C00Y 0.035(3) 0.023(3) 0.023(3) 0.001(2) -0.008(2) 0.012(2)
N00Z 0.041(3) 0.034(3) 0.046(4) 0.013(3) 0.001(3) 0.005(3)
C010 0.038(4) 0.018(3) 0.032(3) 0.007(2) 0.002(3) 0.012(2)
C011 0.028(3) 0.021(3) 0.022(3) 0.000(2) -0.006(2) 0.010(2)
C012 0.033(3) 0.031(3) 0.031(3) 0.007(3) -0.003(3) 0.014(3)
C013 0.039(4) 0.031(3) 0.025(3) 0.007(3) -0.007(3) 0.014(3)
O014 0.039(3) 0.058(4) 0.089(5) -0.005(4) -0.017(3) 0.023(3)
C015 0.033(3) 0.029(3) 0.029(3) 0.005(3) -0.006(3) 0.012(3)
C016 0.032(3) 0.021(3) 0.028(3) 0.000(2) 0.001(2) 0.012(2)
C017 0.030(3) 0.023(3) 0.026(3) 0.001(2) -0.008(2) 0.008(2)
C018 0.039(4) 0.020(3) 0.028(3) 0.000(2) -0.003(3) 0.014(2)
C019 0.038(4) 0.021(3) 0.035(4) 0.005(3) -0.005(3) 0.012(3)
C01A 0.032(3) 0.028(3) 0.025(3) 0.005(3) -0.007(3) 0.008(2)
C01B 0.033(3) 0.024(3) 0.036(4) 0.003(3) 0.000(3) 0.012(2)
C01C 0.026(3) 0.031(3) 0.027(3) 0.007(3) -0.004(2) 0.007(2)
C01D 0.040(4) 0.020(3) 0.038(4) 0.006(3) -0.004(3) 0.017(3)
C01E 0.036(3) 0.023(3) 0.031(3) 0.004(3) -0.006(3) 0.013(2)
C01F 0.033(3) 0.024(3) 0.029(3) -0.003(2) -0.005(3) 0.015(2)
C01G 0.037(4) 0.026(3) 0.027(3) 0.000(3) -0.010(3) 0.015(3)
C01H 0.044(4) 0.031(3) 0.025(3) 0.007(3) -0.003(3) 0.018(3)
C01I 0.034(4) 0.033(3) 0.034(4) 0.000(3) -0.002(3) 0.014(3)
C01J 0.032(3) 0.033(3) 0.040(4) 0.008(3) 0.000(3) 0.016(3)
C01K 0.034(3) 0.023(3) 0.025(3) 0.003(2) -0.003(2) 0.012(2)
C01L 0.042(4) 0.029(3) 0.034(4) 0.009(3) -0.001(3) 0.023(3)
C01M 0.042(4) 0.024(3) 0.030(3) 0.007(3) 0.001(3) 0.019(3)
C01N 0.035(4) 0.024(3) 0.036(4) 0.003(3) -0.005(3) 0.012(3)
C01O 0.030(3) 0.032(3) 0.030(3) 0.005(3) 0.000(3) 0.008(3)
C01P 0.038(4) 0.028(3) 0.033(4) -0.003(3) 0.002(3) 0.014(3)
C01Q 0.043(4) 0.043(4) 0.028(4) 0.002(3) -0.005(3) 0.021(3)
C01R 0.036(4) 0.030(3) 0.036(4) 0.004(3) -0.003(3) 0.017(3)
C01S 0.046(4) 0.041(4) 0.033(4) -0.004(3) -0.013(3) 0.023(3)
C01T 0.041(4) 0.030(3) 0.034(4) 0.004(3) -0.010(3) 0.014(3)
C01U 0.045(4) 0.020(3) 0.032(4) 0.002(3) -0.014(3) 0.012(3)
C01V 0.046(4) 0.029(3) 0.028(4) -0.005(3) -0.011(3) 0.013(3)
C01X 0.052(5) 0.042(4) 0.045(5) 0.006(4) 0.003(4) 0.013(4)
O1 0.073(4) 0.035(2) 0.125(6) -0.008(3) -0.058(4) 0.023(2)

loop_
_atom_type_symbol
_atom_type_description
_atom_type_scat_dispersion_real
_atom_type_scat_dispersion_imag
_atom_type_scat_source
C C 0.0181 0.0091 'International Tables Vol C Tables 4.2.6.8 and 6.1.1.4'
H H 0.0000 0.0000 'International Tables Vol C Tables 4.2.6.8 and 6.1.1.4'
Ag Ag 0.1306 4.2820 'International Tables Vol C Tables 4.2.6.8 and 6.1.1.4'
Cu Cu -1.9646 0.5888 'International Tables Vol C Tables 4.2.6.8 and 6.1.1.4'
N N 0.0311 0.0180 'International Tables Vol C Tables 4.2.6.8 and 6.1.1.4'
O O 0.0492 0.0322 'International Tables Vol C Tables 4.2.6.8 and 6.1.1.4'

loop_
_geom_angle_atom_site_label_1
_geom_angle_atom_site_label_2
_geom_angle_atom_site_label_3
_geom_angle
_geom_angle_site_symmetry_1
_geom_angle_site_symmetry_3
_geom_angle_publ_flag
N00M Ag01 N00F 171.5(2) . . ?
N00M Ag01 Ag01 80.03(18) . 2_566 ?
N00F Ag01 Ag01 105.28(16) . 2_566 ?
N00T Ag02 N00R 175.2(2) . . ?
N00J Ag03 N00I 174.6(3) . . ?
N00D Cu04 N00B 170.3(2) . . ?
N00D Cu04 N00E 100.4(2) . . ?
N00B Cu04 N00E 82.6(2) . . ?
N00D Cu04 N00L 82.5(2) . . ?
N00B Cu04 N00L 91.5(2) . . ?
N00E Cu04 N00L 159.7(2) . . ?
N00D Cu04 O008 98.4(2) . . ?
N00B Cu04 O008 90.54(19) . . ?
N00E Cu04 O008 93.1(2) . . ?
N00L Cu04 O008 106.4(2) . . ?
N00C Cu05 N00Q 170.8(3) . . ?
N00C Cu05 N00K 100.6(2) . . ?
N00Q Cu05 N00K 83.0(2) . . ?
N00C Cu05 N00G 82.6(2) . . ?
N00Q Cu05 N00G 92.4(2) . . ?
N00K Cu05 N00G 169.0(2) . . ?
N00C Cu05 O007 94.1(2) . . ?
N00Q Cu05 O007 93.9(2) . . ?
N00K Cu05 O007 96.5(2) . . ?
N00G Cu05 O007 93.8(2) . . ?
N00P Cu06 N00O 100.0(2) . . ?
N00P Cu06 N00N 164.6(3) . . ?
N00O Cu06 N00N 82.7(2) . . ?
N00P Cu06 N00U 82.7(2) . . ?
N00O Cu06 N00U 169.7(3) . . ?
N00N Cu06 N00U 92.1(2) . . ?
N00P Cu06 O00H 98.7(3) . . ?
N00O Cu06 O00H 96.3(2) . . ?
N00N Cu06 O00H 96.1(2) . . ?
N00U Cu06 O00H 93.1(2) . . ?
N00W O007 Cu05 117.2(4) . . ?
N00X O008 Cu04 125.2(7) . . ?
C016 N00B C01D 120.0(5) . . ?
C016 N00B Cu04 114.3(4) . . ?
C01D N00B Cu04 125.6(4) . . ?
C01E N00C C010 105.5(5) . . ?
C01E N00C Cu05 144.2(5) . . ?
C010 N00C Cu05 110.1(4) . . ?
C018 N00D C013 105.4(6) . . ?
C018 N00D Cu04 143.6(5) . . ?
C013 N00D Cu04 111.1(4) . . ?
C017 N00E C011 105.1(5) . . ?
C017 N00E Cu04 143.6(4) . . ?
C011 N00E Cu04 110.6(4) . . ?
C01F N00F C01K 104.9(5) . . ?
C01F N00F Ag01 127.9(5) . . ?
C01K N00F Ag01 127.0(5) . . ?
C00Y N00G C01H 119.8(6) . . ?
C00Y N00G Cu05 114.1(5) . . ?
C01H N00G Cu05 126.1(4) . . ?
N00Z O00H Cu06 112.4(5) . . ?
C01S N00I C01Q 105.4(6) . . ?
C01S N00I Ag03 128.1(5) . . ?
C01Q N00I Ag03 126.4(5) . . ?
C01O N00J C01I 104.9(6) . . ?
C01O N00J Ag03 128.3(5) . . ?
C01I N00J Ag03 125.9(5) . . ?
C01O N00K C01B 105.1(6) . . ?
C01O N00K Cu05 144.4(5) . . ?
C01B N00K Cu05 109.4(4) . . ?
C012 N00L C01L 119.5(6) . . ?
C012 N00L Cu04 112.9(4) . . ?
C01L N00L Cu04 127.5(4) . . ?
C018 N00M C01G 106.0(5) . . ?
C018 N00M Ag01 125.4(5) . . ?
C01G N00M Ag01 127.3(5) . . ?
C01R N00N C01P 119.7(6) . . ?
C01R N00N Cu06 113.1(5) . . ?
C01P N00N Cu06 127.2(5) . . ?
C01S N00O C01J 104.6(6) . . ?
C01S N00O Cu06 145.2(5) . . ?
C01J N00O Cu06 110.1(5) . . ?
C01F N00P C01A 104.6(6) . . ?
C01F N00P Cu06 145.0(5) . . ?
C01A N00P Cu06 110.5(4) . . ?
C01N N00Q C01U 118.1(6) . . ?
C01N N00Q Cu05 114.1(5) . . ?
C01U N00Q Cu05 127.7(4) . . ?
C01E N00R C019 105.9(6) . . ?
C01E N00R Ag02 126.5(5) . . ?
C019 N00R Ag02 127.3(5) . . ?
C017 N00T C015 106.0(5) . . ?
C017 N00T Ag02 126.2(4) . . ?
C015 N00T Ag02 127.7(5) . . ?
C01C N00U C01V 122.1(6) . . ?
C01C N00U Cu06 112.7(5) . . ?
C01V N00U Cu06 125.2(5) . . ?
O00V N00W O00A 119.8(6) . . ?
O00V N00W O007 120.7(6) . . ?
O00A N00W O007 119.4(6) . . ?
O1 N00X O009 118.1(8) . . ?
O1 N00X O008 123.1(8) . . ?
O009 N00X O008 118.4(7) . . ?
N00G C00Y C010 116.1(6) . . ?
N00G C00Y H00Y 122.0 . . ?
C010 C00Y H00Y 122.0 . . ?
O00S N00Z O014 121.7(7) . . ?
O00S N00Z O00H 118.8(7) . . ?
O014 N00Z O00H 119.5(7) . . ?
C019 C010 N00C 108.1(6) . . ?
C019 C010 C00Y 135.0(7) . . ?
N00C C010 C00Y 116.9(6) . . ?
C015 C011 N00E 108.9(5) . . ?
C015 C011 C016 134.7(6) . . ?
N00E C011 C016 116.3(5) . . ?
N00L C012 C013 115.7(6) . . ?
N00L C012 H012 122.1 . . ?
C013 C012 H012 122.1 . . ?
C01G C013 N00D 108.5(6) . . ?
C01G C013 C012 134.4(6) . . ?
N00D C013 C012 117.0(6) . . ?
N00T C015 C011 107.2(6) . . ?
N00T C015 H015 126.4 . . ?
C011 C015 H015 126.4 . . ?
N00B C016 C011 115.9(5) . . ?
N00B C016 H016 122.1 . . ?
C011 C016 H016 122.1 . . ?
N00E C017 N00T 112.8(6) . . ?
N00E C017 H017 123.6 . . ?
N00T C017 H017 123.6 . . ?
N00D C018 N00M 112.8(6) . . ?
N00D C018 H018 123.6 . . ?
N00M C018 H018 123.6 . . ?
C010 C019 N00R 107.7(6) . . ?
C010 C019 H019 126.2 . . ?
N00R C019 H019 126.2 . . ?
C01K C01A N00P 107.4(6) . . ?
C01K C01A C01C 136.3(6) . . ?
N00P C01A C01C 116.3(6) . . ?
C01I C01B N00K 107.7(6) . . ?
C01I C01B C01N 135.4(6) . . ?
N00K C01B C01N 116.7(6) . . ?
N00U C01C C01A 117.8(6) . . ?
N00U C01C H01C 121.1 . . ?
C01A C01C H01C 121.1 . . ?
N00B C01D C01M 110.9(5) . . ?
N00B C01D H01A 109.5 . . ?
C01M C01D H01A 109.5 . . ?
N00B C01D H01B 109.5 . . ?
C01M C01D H01B 109.5 . . ?
H01A C01D H01B 108.1 . . ?
N00C C01E N00R 112.8(6) . . ?
N00C C01E H01E 123.6 . . ?
N00R C01E H01E 123.6 . . ?
N00P C01F N00F 114.0(6) . . ?
N00P C01F H01F 123.0 . . ?
N00F C01F H01F 123.0 . . ?
C013 C01G N00M 107.4(6) . . ?
C013 C01G H01G 126.3 . . ?
N00M C01G H01G 126.3 . . ?
N00G C01H C01T 111.0(6) . . ?
N00G C01H H01D 109.4 . . ?
C01T C01H H01D 109.4 . . ?
N00G C01H H01H 109.4 . . ?
C01T C01H H01H 109.4 . . ?
H01D C01H H01H 108.0 . . ?
C01B C01I N00J 109.3(6) . . ?
C01B C01I H01I 125.4 . . ?
N00J C01I H01I 125.4 . . ?
C01Q C01J N00O 108.1(6) . . ?
C01Q C01J C01R 135.5(7) . . ?
N00O C01J C01R 116.3(6) . . ?
N00F C01K C01A 109.2(6) . . ?
N00F C01K H01K 125.4 . . ?
C01A C01K H01K 125.4 . . ?
N00L C01L C01M 113.2(5) . . ?
N00L C01L H01J 108.9 . . ?
C01M C01L H01J 108.9 . . ?
N00L C01L H01L 108.9 . . ?
C01M C01L H01L 108.9 . . ?
H01J C01L H01L 107.7 . . ?
C01D C01M C01L 114.8(6) . . ?
C01D C01M H01M 108.6 . . ?
C01L C01M H01M 108.6 . . ?
C01D C01M H01N 108.6 . . ?
C01L C01M H01N 108.6 . . ?
H01M C01M H01N 107.6 . . ?
N00Q C01N C01B 116.5(6) . . ?
N00Q C01N H01O 121.8 . . ?
C01B C01N H01O 121.8 . . ?
N00K C01O N00J 113.0(6) . . ?
N00K C01O H01P 123.5 . . ?
N00J C01O H01P 123.5 . . ?
N00N C01P C01X 112.3(6) . . ?
N00N C01P H01Q 109.1 . . ?
C01X C01P H01Q 109.1 . . ?
N00N C01P H01R 109.1 . . ?
C01X C01P H01R 109.1 . . ?
H01Q C01P H01R 107.9 . . ?
N00I C01Q C01J 108.4(7) . . ?
N00I C01Q H01S 125.8 . . ?
C01J C01Q H01S 125.8 . . ?
N00N C01R C01J 117.5(6) . . ?
N00N C01R H01T 121.2 . . ?
C01J C01R H01T 121.2 . . ?
N00O C01S N00I 113.5(7) . . ?
N00O C01S H01U 123.3 . . ?
N00I C01S H01U 123.3 . . ?
C01U C01T C01H 113.7(6) . . ?
C01U C01T H01V 108.8 . . ?
C01H C01T H01V 108.8 . . ?
C01U C01T H01W 108.8 . . ?
C01H C01T H01W 108.8 . . ?
H01V C01T H01W 107.7 . . ?
N00Q C01U C01T 111.9(5) . . ?
N00Q C01U H01X 109.2 . . ?
C01T C01U H01X 109.2 . . ?
N00Q C01U H01Y 109.2 . . ?
C01T C01U H01Y 109.2 . . ?
H01X C01U H01Y 107.9 . . ?
N00U C01V C01X 113.5(7) . . ?
N00U C01V H01Z 108.9 . . ?
C01X C01V H01Z 108.9 . . ?
N00U C01V H 108.9 . . ?
C01X C01V H 108.9 . . ?
H01Z C01V H 107.7 . . ?
C01V C01X C01P 116.1(7) . . ?
C01V C01X H01 108.3 . . ?
C01P C01X H01 108.3 . . ?
C01V C01X HA 108.3 . . ?
C01P C01X HA 108.3 . . ?
H01 C01X HA 107.4 . . ?

loop_
_geom_bond_atom_site_label_1
_geom_bond_atom_site_label_2
_geom_bond_distance
_geom_bond_site_symmetry_2
_geom_bond_publ_flag
Ag01 N00M 2.087(5) . ?
Ag01 N00F 2.090(6) . ?
Ag01 Ag01 3.3383(10) 2_566 ?
Ag02 N00T 2.073(5) . ?
Ag02 N00R 2.075(6) . ?
Ag03 N00J 2.086(6) . ?
Ag03 N00I 2.090(6) . ?
Cu04 N00D 1.962(5) . ?
Cu04 N00B 1.981(5) . ?
Cu04 N00E 1.985(6) . ?
Cu04 N00L 2.017(6) . ?
Cu04 O008 2.420(5) . ?
Cu05 N00C 1.986(5) . ?
Cu05 N00Q 1.990(5) . ?
Cu05 N00K 1.990(6) . ?
Cu05 N00G 1.999(6) . ?
Cu05 O007 2.383(5) . ?
Cu06 N00P 1.963(6) . ?
Cu06 N00O 1.990(6) . ?
Cu06 N00N 2.008(6) . ?
Cu06 N00U 2.009(6) . ?
Cu06 O00H 2.327(6) . ?
O007 N00W 1.284(8) . ?
O008 N00X 1.288(9) . ?
O009 N00X 1.271(9) . ?
O00A N00W 1.251(8) . ?
N00B C016 1.291(9) . ?
N00B C01D 1.471(7) . ?
N00C C01E 1.319(9) . ?
N00C C010 1.392(9) . ?
N00D C018 1.336(8) . ?
N00D C013 1.380(9) . ?
N00E C017 1.328(8) . ?
N00E C011 1.374(8) . ?
N00F C01F 1.338(9) . ?
N00F C01K 1.355(9) . ?
N00G C00Y 1.288(8) . ?
N00G C01H 1.469(8) . ?
O00H N00Z 1.273(9) . ?
N00I C01S 1.342(10) . ?
N00I C01Q 1.358(9) . ?
N00J C01O 1.350(9) . ?
N00J C01I 1.366(10) . ?
N00K C01O 1.323(9) . ?
N00K C01B 1.399(8) . ?
N00L C012 1.300(9) . ?
N00L C01L 1.472(8) . ?
N00M C018 1.336(9) . ?
N00M C01G 1.381(9) . ?
N00N C01R 1.284(9) . ?
N00N C01P 1.466(9) . ?
N00O C01S 1.319(10) . ?
N00O C01J 1.390(9) . ?
N00P C01F 1.329(9) . ?
N00P C01A 1.390(8) . ?
N00Q C01N 1.281(9) . ?
N00Q C01U 1.498(9) . ?
N00R C01E 1.347(9) . ?
N00R C019 1.374(9) . ?
O00S N00Z 1.229(9) . ?
N00T C017 1.344(9) . ?
N00T C015 1.367(9) . ?
N00U C01C 1.274(9) . ?
N00U C01V 1.460(9) . ?
O00V N00W 1.229(9) . ?
N00X O1 1.183(11) . ?
C00Y C010 1.434(9) . ?
C00Y H00Y 0.9300 . ?
N00Z O014 1.232(10) . ?
C010 C019 1.372(9) . ?
C011 C015 1.376(9) . ?
C011 C016 1.444(8) . ?
C012 C013 1.431(9) . ?
C012 H012 0.9300 . ?
C013 C01G 1.376(9) . ?
C015 H015 0.9300 . ?
C016 H016 0.9300 . ?
C017 H017 0.9300 . ?
C018 H018 0.9300 . ?
C019 H019 0.9300 . ?
C01A C01K 1.376(9) . ?
C01A C01C 1.412(10) . ?
C01B C01I 1.352(10) . ?
C01B C01N 1.433(10) . ?
C01C H01C 0.9300 . ?
C01D C01M 1.507(10) . ?
C01D H01A 0.9700 . ?
C01D H01B 0.9700 . ?
C01E H01E 0.9300 . ?
C01F H01F 0.9300 . ?
C01G H01G 0.9300 . ?
C01H C01T 1.539(10) . ?
C01H H01D 0.9700 . ?
C01H H01H 0.9700 . ?
C01I H01I 0.9300 . ?
C01J C01Q 1.365(11) . ?
C01J C01R 1.428(10) . ?
C01K H01K 0.9300 . ?
C01L C01M 1.515(10) . ?
C01L H01J 0.9700 . ?
C01L H01L 0.9700 . ?
C01M H01M 0.9700 . ?
C01M H01N 0.9700 . ?
C01N H01O 0.9300 . ?
C01O H01P 0.9300 . ?
C01P C01X 1.507(12) . ?
C01P H01Q 0.9700 . ?
C01P H01R 0.9700 . ?
C01Q H01S 0.9300 . ?
C01R H01T 0.9300 . ?
C01S H01U 0.9300 . ?
C01T C01U 1.503(10) . ?
C01T H01V 0.9700 . ?
C01T H01W 0.9700 . ?
C01U H01X 0.9700 . ?
C01U H01Y 0.9700 . ?
C01V C01X 1.495(12) . ?
C01V H01Z 0.9700 . ?
C01V H 0.9700 . ?
C01X H01 0.9700 . ?
C01X HA 0.9700 . ?
